data_2231622
loop_
_publ_author_name
'Zhang, Jing-Yu'
'Tong, Yan'
'Wang, Shengqi'

_publ_section_title
;
 2-[(<i>tert</i>-Butoxycarbonylamino)oxy]acetic acid
;
_journal_coeditor_code LX2198
_journal_issue 9
_journal_name_full 'Acta Crystallographica Section E'
_journal_page_first o2324
_journal_paper_doi 10.1107/S1600536811031990
_journal_volume 67
_journal_year 2011
_chemical_formula_iupac 'C7 H13 N O5'
_chemical_formula_moiety 'C7 H13 N O5'
_chemical_formula_sum 'C7 H13 N O5'
_chemical_formula_weight 191.18
_chemical_name_systematic
;
2-[(<i>tert</i>-Butoxycarbonylamino)oxy]acetic acid
;
_space_group_IT_number 14
_symmetry_cell_setting monoclinic
_symmetry_space_group_name_Hall '-P 2ybc'
_symmetry_space_group_name_H-M 'P 1 21/c 1'
_atom_sites_solution_hydrogens difmap
_atom_sites_solution_primary direct
_atom_sites_solution_secondary difmap
_audit_creation_method SHELXL-97
_cell_angle_alpha 90.00
_cell_angle_beta 90.5700(10)
_cell_angle_gamma 90.00
_cell_formula_units_Z 4
_cell_length_a 5.9973(5)
_cell_length_b 10.1292(13)
_cell_length_c 15.6445(17)
_cell_measurement_reflns_used 1234
_cell_measurement_temperature 298(2)
_cell_measurement_theta_max 21.951
_cell_measurement_theta_min 2.3955
_cell_volume 950.32(18)
_computing_cell_refinement 'SAINT (Siemens, 1996)'
_computing_data_collection 'SMART (Siemens, 1996)'
_computing_data_reduction 'SAINT (Siemens, 1996)'
_computing_molecular_graphics 'SHELXTL (Sheldrick, 2008)'
_computing_publication_material 'SHELXTL (Sheldrick, 2008)'
_computing_structure_refinement 'SHELXL97 (Sheldrick, 2008)'
_computing_structure_solution 'SHELXS97 (Sheldrick, 2008)'
_diffrn_ambient_temperature 298(2)
_diffrn_measured_fraction_theta_full 1.000
_diffrn_measured_fraction_theta_max 1.000
_diffrn_measurement_device_type 'Bruker SMART CCD area-detector'
_diffrn_measurement_method '\f and \w'
_diffrn_radiation_monochromator graphite
_diffrn_radiation_source 'fine-focus sealed tube'
_diffrn_radiation_type MoK\a
_diffrn_radiation_wavelength 0.71073
_diffrn_reflns_av_R_equivalents 0.0619
_diffrn_reflns_av_sigmaI/netI 0.0600
_diffrn_reflns_limit_h_max 7
_diffrn_reflns_limit_h_min -6
_diffrn_reflns_limit_k_max 12
_diffrn_reflns_limit_k_min -9
_diffrn_reflns_limit_l_max 18
_diffrn_reflns_limit_l_min -18
_diffrn_reflns_number 4733
_diffrn_reflns_theta_full 25.02
_diffrn_reflns_theta_max 25.02
_diffrn_reflns_theta_min 2.40
_exptl_absorpt_coefficient_mu 0.114
_exptl_absorpt_correction_T_max 0.9655
_exptl_absorpt_correction_T_min 0.9525
_exptl_absorpt_correction_type multi-scan
_exptl_absorpt_process_details '(SADABS; Sheldrick, 1996)'
_exptl_crystal_colour colorless
_exptl_crystal_density_diffrn 1.336
_exptl_crystal_density_method 'not measured'
_exptl_crystal_description block
_exptl_crystal_F_000 408
_exptl_crystal_size_max 0.43
_exptl_crystal_size_mid 0.33
_exptl_crystal_size_min 0.31
_refine_diff_density_max 0.475
_refine_diff_density_min -0.444
_refine_ls_extinction_method none
_refine_ls_goodness_of_fit_ref 1.000
_refine_ls_hydrogen_treatment mixed
_refine_ls_matrix_type full
_refine_ls_number_parameters 126
_refine_ls_number_reflns 1670
_refine_ls_number_restraints 0
_refine_ls_restrained_S_all 1.000
_refine_ls_R_factor_all 0.1039
_refine_ls_R_factor_gt 0.0682
_refine_ls_shift/su_max 0.000
_refine_ls_shift/su_mean 0.000
_refine_ls_structure_factor_coef Fsqd
_refine_ls_weighting_details 'calc w=1/[\s^2^(Fo^2^)+(0.1120P)^2^+0.8197P] where P=(Fo^2^+2Fc^2^)/3'
_refine_ls_weighting_scheme calc
_refine_ls_wR_factor_gt 0.1747
_refine_ls_wR_factor_ref 0.2102
_reflns_number_gt 1073
_reflns_number_total 1670
_reflns_threshold_expression I>2sigma(I)
_cod_data_source_file lx2198.cif
_cod_data_source_block I
_cod_original_sg_symbol_H-M 'P 21/c'
_cod_database_code 2231622
_cod_database_fobs_code 2231622

loop_
_symmetry_equiv_pos_as_xyz
'x, y, z'
'-x, y+1/2, -z+1/2'
'-x, -y, -z'
'x, -y-1/2, z-1/2'

loop_
_atom_site_type_symbol
_atom_site_label
_atom_site_fract_x
_atom_site_fract_y
_atom_site_fract_z
_atom_site_U_iso_or_equiv
_atom_site_adp_type
_atom_site_calc_flag
_atom_site_refinement_flags
_atom_site_occupancy
_atom_site_symmetry_multiplicity
N N1 0.6083(5) 0.1502(3) 0.0709(2) 0.0435(8) Uani d . 1 2
O O1 0.8143(4) 0.3814(3) -0.00926(18) 0.0496(8) Uani d . 1 2
O O2 1.1753(4) 0.3574(3) 0.02405(19) 0.0520(8) Uani d . 1 2
H H2 1.2247 0.3245 0.0682 0.078 Uiso calc R 1 1
O O3 0.7431(4) 0.1152(2) 0.00116(15) 0.0437(7) Uani d . 1 1
O O4 0.3937(4) 0.0832(3) 0.17426(16) 0.0444(7) Uani d . 1 1
O O5 0.6762(5) -0.0506(3) 0.13138(17) 0.0521(8) Uani d . 1 1
C C1 0.9751(6) 0.3117(4) 0.0088(2) 0.0370(9) Uani d . 1 1
C C2 0.9609(6) 0.1647(4) 0.0151(2) 0.0416(9) Uani d . 1 1
H H2A 1.0601 0.1258 -0.0265 0.050 Uiso calc R 1 1
H H2B 1.0122 0.1375 0.0715 0.050 Uiso calc R 1 1
C C3 0.5677(6) 0.0477(4) 0.1261(2) 0.0374(9) Uani d . 1 1
C C4 0.3312(6) 0.0044(4) 0.2499(2) 0.0376(9) Uani d . 1 1
C C5 0.1486(8) 0.0912(5) 0.2878(3) 0.0669(13) Uani d . 1 1
H H5A 0.2111 0.1745 0.3047 0.100 Uiso calc R 1 1
H H5B 0.0867 0.0481 0.3368 0.100 Uiso calc R 1 1
H H5C 0.0334 0.1053 0.2458 0.100 Uiso calc R 1 1
C C6 0.2369(8) -0.1253(5) 0.2217(3) 0.0641(13) Uani d . 1 1
H H6A 0.1142 -0.1105 0.1830 0.096 Uiso calc R 1 1
H H6B 0.1858 -0.1734 0.2706 0.096 Uiso calc R 1 1
H H6C 0.3502 -0.1754 0.1934 0.096 Uiso calc R 1 1
C C7 0.5264(7) -0.0085(5) 0.3105(3) 0.0609(13) Uani d . 1 1
H H7A 0.6414 -0.0598 0.2841 0.091 Uiso calc R 1 1
H H7B 0.4792 -0.0515 0.3619 0.091 Uiso calc R 1 1
H H7C 0.5832 0.0777 0.3242 0.091 Uiso calc R 1 1
H H1 0.488(8) 0.201(5) 0.055(3) 0.073(15) Uiso d . 1 1

loop_
_atom_site_aniso_label
_atom_site_aniso_U_11
_atom_site_aniso_U_22
_atom_site_aniso_U_33
_atom_site_aniso_U_12
_atom_site_aniso_U_13
_atom_site_aniso_U_23
N1 0.0441(19) 0.0384(18) 0.0481(18) 0.0007(15) 0.0160(15) 0.0042(15)
O1 0.0395(15) 0.0400(16) 0.0693(18) -0.0018(12) -0.0014(13) 0.0117(14)
O2 0.0406(16) 0.0477(17) 0.0673(19) -0.0051(13) -0.0115(13) 0.0054(14)
O3 0.0464(15) 0.0420(16) 0.0431(15) -0.0094(12) 0.0127(12) -0.0056(12)
O4 0.0411(15) 0.0457(16) 0.0467(15) 0.0067(12) 0.0124(12) 0.0116(12)
O5 0.0501(16) 0.0496(17) 0.0569(17) 0.0137(14) 0.0129(13) 0.0108(14)
C1 0.039(2) 0.039(2) 0.0332(18) -0.0018(17) 0.0045(15) 0.0012(15)
C2 0.039(2) 0.037(2) 0.049(2) -0.0025(16) 0.0072(16) 0.0003(17)
C3 0.0346(19) 0.038(2) 0.040(2) -0.0018(17) 0.0060(16) 0.0007(17)
C4 0.0320(19) 0.046(2) 0.0347(19) -0.0039(16) 0.0068(15) 0.0084(15)
C5 0.059(3) 0.082(4) 0.059(3) 0.010(3) 0.019(2) 0.008(2)
C6 0.068(3) 0.059(3) 0.065(3) -0.017(2) 0.006(2) 0.009(2)
C7 0.047(2) 0.082(4) 0.053(3) -0.007(2) -0.002(2) 0.015(2)

loop_
_atom_type_symbol
_atom_type_description
_atom_type_scat_dispersion_real
_atom_type_scat_dispersion_imag
_atom_type_scat_source
C C 0.0033 0.0016 'International Tables Vol C Tables 4.2.6.8 and 6.1.1.4'
H H 0.0000 0.0000 'International Tables Vol C Tables 4.2.6.8 and 6.1.1.4'
N N 0.0061 0.0033 'International Tables Vol C Tables 4.2.6.8 and 6.1.1.4'
O O 0.0106 0.0060 'International Tables Vol C Tables 4.2.6.8 and 6.1.1.4'

loop_
_geom_angle_atom_site_label_1
_geom_angle_atom_site_label_2
_geom_angle_atom_site_label_3
_geom_angle
C3 N1 O3 113.8(3)
C3 N1 H1 117(3)
O3 N1 H1 113(3)
C1 O2 H2 109.5
N1 O3 C2 109.1(3)
C3 O4 C4 120.6(3)
O1 C1 O2 123.9(4)
O1 C1 C2 122.9(3)
O2 C1 C2 113.2(3)
O3 C2 C1 113.3(3)
O3 C2 H2A 108.9
C1 C2 H2A 108.9
O3 C2 H2B 108.9
C1 C2 H2B 108.9
H2A C2 H2B 107.7
O5 C3 O4 127.7(3)
O5 C3 N1 125.1(3)
O4 C3 N1 107.1(3)
O4 C4 C6 109.7(3)
O4 C4 C7 110.4(3)
C6 C4 C7 113.5(4)
O4 C4 C5 100.9(3)
C6 C4 C5 110.4(3)
C7 C4 C5 111.1(4)
C4 C5 H5A 109.5
C4 C5 H5B 109.5
H5A C5 H5B 109.5
C4 C5 H5C 109.5
H5A C5 H5C 109.5
H5B C5 H5C 109.5
C4 C6 H6A 109.5
C4 C6 H6B 109.5
H6A C6 H6B 109.5
C4 C6 H6C 109.5
H6A C6 H6C 109.5
H6B C6 H6C 109.5
C4 C7 H7A 109.5
C4 C7 H7B 109.5
H7A C7 H7B 109.5
C4 C7 H7C 109.5
H7A C7 H7C 109.5
H7B C7 H7C 109.5

loop_
_geom_bond_atom_site_label_1
_geom_bond_atom_site_label_2
_geom_bond_distance
N1 C3 1.374(5)
N1 O3 1.410(4)
N1 H1 0.92(5)
O1 C1 1.226(4)
O2 C1 1.306(4)
O2 H2 0.8200
O3 C2 1.414(4)
O4 C3 1.342(4)
O4 C4 1.479(4)
O5 C3 1.192(4)
C1 C2 1.496(5)
C2 H2A 0.9700
C2 H2B 0.9700
C4 C6 1.496(6)
C4 C7 1.505(6)
C4 C5 1.529(6)
C5 H5A 0.9600
C5 H5B 0.9600
C5 H5C 0.9600
C6 H6A 0.9600
C6 H6B 0.9600
C6 H6C 0.9600
C7 H7A 0.9600
C7 H7B 0.9600
C7 H7C 0.9600

loop_
_geom_hbond_atom_site_label_D
_geom_hbond_atom_site_label_H
_geom_hbond_atom_site_label_A
_geom_hbond_site_symmetry_A
_geom_hbond_distance_DH
_geom_hbond_distance_HA
_geom_hbond_distance_DA
_geom_hbond_angle_DHA
N1 H1 O2 1_455 0.92(5) 2.50(5) 3.413(4) 174(4)

loop_
_geom_torsion_atom_site_label_1
_geom_torsion_atom_site_label_2
_geom_torsion_atom_site_label_3
_geom_torsion_atom_site_label_4
_geom_torsion
C3 N1 O3 C2 -103.9(3)
N1 O3 C2 C1 -70.1(4)
O1 C1 C2 O3 -2.1(5)
O2 C1 C2 O3 178.3(3)
C4 O4 C3 O5 7.1(6)
C4 O4 C3 N1 -169.7(3)
O3 N1 C3 O5 19.7(5)
O3 N1 C3 O4 -163.5(3)
C3 O4 C4 C6 -69.9(4)
C3 O4 C4 C7 56.0(4)
C3 O4 C4 C5 173.6(3)

loop_
_cod_related_entry_id
_cod_related_entry_database
_cod_related_entry_code
1 ChemSpider 2036741
